data_7049357
loop_
_publ_author_name
'Hey, Daniela A.'
'Fischer, Pauline J.'
'Baratta, Walter'
'K\"uhn, Fritz E'

_publ_section_title
;
 Ru(O<sub>2</sub>CCF<sub>3</sub>)<sub>2</sub>(PPh<sub>3</sub>)<sub>2</sub>
 and ruthenium phosphine complexes bearing fluoroacetate ligands:
 synthesis, characterization and catalytic activity.
;
_journal_issue 14
_journal_name_full 'Dalton transactions (Cambridge, England : 2003)'
_journal_page_first 4625
_journal_page_last 4635
_journal_paper_doi 10.1039/c9dt00334g
_journal_volume 48
_journal_year 2019
_chemical_compound_source 'see text'
_chemical_formula_moiety 'C84 H60 F18 O12 P4 Ru2 Tl2'
_chemical_formula_sum 'C84 H60 F18 O12 P4 Ru2 Tl2'
_chemical_formula_weight 2338.10
_space_group_IT_number 14
_space_group_name_Hall '-P 2yn'
_space_group_name_H-M_alt 'P 1 21/n 1'
_symmetry_cell_setting monoclinic
_symmetry_Int_Tables_number 14
_symmetry_space_group_name_Hall '-P 2yn'
_symmetry_space_group_name_H-M 'P 1 21/n 1'
_atom_sites_solution_hydrogens geom
_audit_update_record
;
2019-01-22 deposited with the CCDC.    2019-03-07 downloaded from the CCDC.
;
_cell_angle_alpha 90
_cell_angle_beta 96.281(3)
_cell_angle_gamma 90
_cell_formula_units_Z 2
_cell_length_a 10.7843(9)
_cell_length_b 16.6625(13)
_cell_length_c 24.1130(19)
_cell_measurement_reflns_used 9971
_cell_measurement_temperature 100
_cell_measurement_theta_max 25.7204
_cell_measurement_theta_min 2.4859
_cell_volume 4306.9(6)
_computing_cell_refinement 'SAINT (Bruker, 2017)'
_computing_data_collection 'APEX III Control Software (Bruker, 2016)'
_computing_data_reduction 'SAINT (Bruker, 2017)'
_computing_molecular_graphics 'PLATON (Spek, 2011)'
_computing_publication_material 'PLATON (Spek, 2011), enCIFer (Allen, 2014)'
_computing_structure_refinement 'SHELXL2014 (Sheldrick, 2014), SHELXLE (Huebschle, 2011)'
_computing_structure_solution 'SHELXT (Sheldrick, 2015)'
_diffrn_ambient_temperature 100
_diffrn_detector ' CMOS plate '
_diffrn_detector_area_resol_mean 16
_diffrn_measured_fraction_theta_full 0.999
_diffrn_measured_fraction_theta_max 0.999
_diffrn_measurement_device ' \k-geometry diffractometer '
_diffrn_measurement_device_type ' Bruker Photon CMOS '
_diffrn_measurement_method ' phi- and omega-rotation '
_diffrn_radiation_monochromator 'Helios optic'
_diffrn_radiation_probe x-ray
_diffrn_radiation_source 'TXS rotating anode'
_diffrn_radiation_type MoK\a
_diffrn_radiation_wavelength 0.71073
_diffrn_reflns_av_R_equivalents 0.0510
_diffrn_reflns_av_unetI/netI 0.0171
_diffrn_reflns_limit_h_max 13
_diffrn_reflns_limit_h_min -13
_diffrn_reflns_limit_k_max 20
_diffrn_reflns_limit_k_min -20
_diffrn_reflns_limit_l_max 29
_diffrn_reflns_limit_l_min -29
_diffrn_reflns_number 139817
_diffrn_reflns_reduction_process
;
;
_diffrn_reflns_theta_full 25.24
_diffrn_reflns_theta_max 25.68
_diffrn_reflns_theta_min 2.26
_exptl_absorpt_coefficient_mu 4.246
_exptl_absorpt_correction_T_max 0.7453
_exptl_absorpt_correction_T_min 0.6663
_exptl_absorpt_correction_type multi-scan
_exptl_absorpt_process_details 'SADABS 2016/2, Bruker, 2016'
_exptl_crystal_colour 'clear yellow'
_exptl_crystal_density_diffrn 1.803
_exptl_crystal_density_method 'Not Measured'
_exptl_crystal_description fragment
_exptl_crystal_F_000 2264
_exptl_crystal_size_max 0.192
_exptl_crystal_size_mid 0.149
_exptl_crystal_size_min 0.133
_refine_diff_density_max 1.263
_refine_diff_density_min -0.822
_refine_diff_density_rms 0.075
_refine_ls_extinction_method none
_refine_ls_goodness_of_fit_ref 1.059
_refine_ls_hydrogen_treatment constr
_refine_ls_matrix_type full
_refine_ls_number_parameters 606
_refine_ls_number_reflns 8182
_refine_ls_number_restraints 66
_refine_ls_restrained_S_all 1.105
_refine_ls_R_factor_all 0.0240
_refine_ls_R_factor_gt 0.0197
_refine_ls_shift/su_max 0.009
_refine_ls_shift/su_mean 0.000
_refine_ls_structure_factor_coef Fsqd
_refine_ls_weighting_details 'W=1/[\S^2^(FO^2^)+(0.0232P)^2^+4.2704P] WHERE P=(FO^2^+2FC^2^)/3'
_refine_ls_weighting_scheme calc
_refine_ls_wR_factor_gt 0.0458
_refine_ls_wR_factor_ref 0.0469
_reflns_number_gt 7387
_reflns_number_total 8182
_reflns_threshold_expression I>2\s(I)
_cod_data_source_file c9dt00334g2.cif
_cod_data_source_block complex1b
_cod_depositor_comments 'Adding full bibliography for 7049354--7049361.cif.'
_cod_original_sg_symbol_H-M 'P 21/n'
_cod_database_code 7049357

loop_
_space_group_symop_id
_space_group_symop_operation_xyz
1 x,y,z
2 1/2-x,1/2+y,1/2-z
3 -x,-y,-z
4 1/2+x,1/2-y,1/2+z

loop_
_atom_site_aniso_label
_atom_site_aniso_U_11
_atom_site_aniso_U_22
_atom_site_aniso_U_33
_atom_site_aniso_U_23
_atom_site_aniso_U_13
_atom_site_aniso_U_12
Tl1 0.0306(1) 0.0177(1) 0.0218(1) 0.0038(1) 0.0092(1) 0.0009(1)
Ru1 0.0128(1) 0.0086(1) 0.0108(1) 0.0010(1) 0.0002(1) 0.0009(1)
P1 0.0133(3) 0.0094(3) 0.0157(3) 0.0011(2) 0.0025(2) 0.0010(2)
P2 0.0137(3) 0.0098(3) 0.0099(3) -0.0004(2) 0.0003(2) 0.0012(2)
F1 0.0455(19) 0.033(3) 0.0188(13) -0.005(2) -0.0126(13) 0.006(3)
F1A 0.0509(18) 0.039(2) 0.0226(12) -0.008(2) -0.0119(13) -0.001(3)
F2 0.062(2) 0.0348(18) 0.0296(13) -0.0109(13) -0.0088(17) -0.006(2)
F2A 0.058(2) 0.0303(17) 0.0280(13) -0.0142(12) 0.0011(17) -0.003(2)
F3 0.048(3) 0.028(3) 0.0173(14) -0.010(2) 0.0079(15) -0.008(3)
F3A 0.054(2) 0.033(2) 0.0209(13) -0.013(2) 0.0056(15) 0.001(2)
F4 0.0200(9) 0.0593(13) 0.0751(15) 0.0386(11) -0.0091(9) -0.0016(9)
F5 0.0568(13) 0.0745(15) 0.0264(10) -0.0014(9) -0.0153(9) 0.0249(11)
F6 0.0360(10) 0.0239(9) 0.0714(14) 0.0080(9) -0.0169(9) 0.0128(8)
F7 0.0495(18) 0.0265(13) 0.0347(14) -0.0109(11) -0.0027(13) 0.0043(13)
F7A 0.049(2) 0.0293(16) 0.0469(17) -0.0181(14) 0.0036(17) 0.0026(16)
F8 0.0451(17) 0.0241(12) 0.0600(17) -0.0198(12) -0.0109(13) 0.0130(12)
F8A 0.0489(19) 0.0243(15) 0.059(2) -0.0138(16) -0.0069(15) 0.0032(15)
F9 0.0442(15) 0.0312(16) 0.0584(19) -0.0155(13) 0.0107(14) -0.0157(13)
F9A 0.0420(18) 0.0269(18) 0.047(2) -0.0114(15) -0.0015(16) -0.0026(16)
O1 0.0228(10) 0.0134(8) 0.0153(8) 0.0001(7) -0.0035(7) 0.0005(7)
O2 0.0241(10) 0.0144(9) 0.0147(9) 0.0019(7) 0.0040(7) 0.0027(8)
O3 0.0177(9) 0.0145(9) 0.0169(9) 0.0049(7) -0.0006(7) 0.0025(7)
O4 0.0205(10) 0.0159(9) 0.0299(10) 0.0077(8) 0.0040(8) 0.0019(8)
O5 0.0137(9) 0.0114(8) 0.0175(9) -0.0002(7) 0.0024(7) 0.0002(7)
O6 0.0176(9) 0.0202(9) 0.0217(9) 0.0000(7) 0.0051(8) 0.0012(7)
C1 0.0166(13) 0.0148(12) 0.0138(12) 0.0008(9) 0.0030(10) 0.0036(10)
C2 0.0179(14) 0.0186(13) 0.0237(14) -0.0054(11) 0.0013(11) 0.0010(11)
C3 0.0159(14) 0.0276(15) 0.0338(16) -0.0111(12) -0.0048(12) 0.0059(12)
C4 0.0275(16) 0.0237(14) 0.0229(14) -0.0012(11) -0.0015(12) 0.0136(12)
C5 0.0298(16) 0.0152(13) 0.0337(16) 0.0041(11) 0.0104(13) 0.0049(12)
C6 0.0185(14) 0.0154(13) 0.0324(15) 0.0011(11) 0.0082(12) 0.0013(10)
C7 0.0125(13) 0.0119(12) 0.0275(14) -0.0023(10) 0.0064(10) 0.0023(10)
C8 0.0237(15) 0.0168(13) 0.0334(16) -0.0013(11) 0.0116(12) 0.0006(11)
C9 0.0325(17) 0.0172(14) 0.053(2) 0.0031(13) 0.0220(15) -0.0043(13)
C10 0.0223(16) 0.0155(14) 0.065(2) -0.0071(14) 0.0085(15) -0.0065(12)
C11 0.0199(15) 0.0208(14) 0.0477(19) -0.0101(13) -0.0035(13) 0.0007(12)
C12 0.0163(14) 0.0166(13) 0.0334(15) -0.0023(11) 0.0017(11) 0.0000(11)
C13 0.0155(13) 0.0160(12) 0.0157(12) 0.0015(10) 0.0035(10) 0.0004(10)
C14 0.0321(16) 0.0198(14) 0.0247(14) -0.0025(11) -0.0018(12) 0.0074(12)
C15 0.053(2) 0.0271(16) 0.0278(16) -0.0094(13) -0.0037(14) 0.0074(15)
C16 0.0436(19) 0.0336(17) 0.0195(14) 0.0005(12) -0.0042(13) 0.0042(14)
C17 0.0280(15) 0.0229(14) 0.0213(14) 0.0080(11) 0.0039(12) 0.0056(12)
C18 0.0227(14) 0.0158(12) 0.0184(13) 0.0034(10) 0.0077(11) 0.0035(10)
C19 0.0148(12) 0.0158(12) 0.0113(11) 0.0012(9) 0.0009(9) -0.0026(10)
C20 0.0169(13) 0.0247(14) 0.0139(12) -0.0001(10) 0.0027(10) 0.0009(11)
C21 0.0135(14) 0.0409(17) 0.0193(13) 0.0019(12) -0.0016(11) 0.0007(12)
C22 0.0223(15) 0.0392(17) 0.0154(13) -0.0032(12) -0.0040(11) -0.0092(13)
C23 0.0270(15) 0.0245(14) 0.0155(13) -0.0042(11) 0.0025(11) -0.0060(12)
C24 0.0175(13) 0.0168(12) 0.0147(12) 0.0007(10) 0.0028(10) -0.0014(10)
C25 0.0179(13) 0.0111(11) 0.0126(11) -0.0002(9) 0.0052(10) 0.0044(10)
C26 0.0180(13) 0.0122(12) 0.0172(12) -0.0003(9) 0.0031(10) 0.0041(10)
C27 0.0197(14) 0.0144(12) 0.0275(14) -0.0006(11) 0.0054(11) -0.0007(10)
C28 0.0316(16) 0.0132(12) 0.0297(15) 0.0055(11) 0.0101(12) 0.0011(12)
C29 0.0326(16) 0.0193(13) 0.0204(13) 0.0083(11) 0.0033(12) 0.0072(12)
C30 0.0242(14) 0.0165(12) 0.0164(12) 0.0015(10) 0.0004(11) 0.0049(11)
C31 0.0149(13) 0.0171(12) 0.0109(11) 0.0008(9) -0.0018(9) 0.0064(10)
C32 0.0208(14) 0.0213(13) 0.0160(13) -0.0027(10) 0.0013(11) 0.0020(11)
C33 0.0295(16) 0.0306(15) 0.0196(14) -0.0108(12) 0.0036(12) 0.0042(13)
C34 0.0255(15) 0.0415(17) 0.0160(13) -0.0037(12) 0.0091(11) 0.0059(13)
C35 0.0203(14) 0.0320(15) 0.0209(14) 0.0051(12) 0.0050(11) 0.0026(12)
C36 0.0184(13) 0.0189(13) 0.0168(12) 0.0005(10) 0.0011(10) 0.0032(10)
C37 0.0284(15) 0.0109(12) 0.0149(12) 0.0020(10) -0.0030(11) 0.0080(11)
C38 0.055(2) 0.0234(15) 0.0170(14) -0.0002(11) -0.0003(14) -0.0041(14)
C39 0.0219(14) 0.0162(13) 0.0159(12) 0.0010(10) 0.0019(10) 0.0068(11)
C40 0.0279(16) 0.0225(14) 0.0279(15) 0.0101(12) -0.0029(12) 0.0020(12)
C41 0.0154(13) 0.0125(12) 0.0175(13) 0.0017(9) -0.0016(10) 0.0018(10)
C42 0.0173(14) 0.0177(13) 0.0276(15) -0.0018(11) 0.0042(11) -0.0030(11)

loop_
_atom_site_label
_atom_site_type_symbol
_atom_site_thermal_displace_type
_atom_site_fract_x
_atom_site_fract_y
_atom_site_fract_z
_atom_site_occupancy
_atom_site_U_iso_or_equiv
_atom_site_calc_flag
_atom_site_refinement_flags
_atom_site_disorder_assembly
_atom_site_disorder_group
Tl1 Tl Uani 0.38795(2) 0.10181(2) 0.51800(2) 1.000 0.0229(1) d . . .
Ru1 Ru Uani 0.57189(2) 0.24071(2) 0.40407(2) 1.000 0.0108(1) d . . .
P1 P Uani 0.70596(6) 0.25569(4) 0.33871(3) 1.000 0.0127(2) d . . .
P2 P Uani 0.41477(6) 0.32188(3) 0.36733(2) 1.000 0.0112(2) d . . .
F1 F Uani 0.6824(10) 0.2682(4) 0.5874(3) 0.501(9) 0.0336(13) d UP A 3
F1A F Uani 0.6906(11) 0.2951(4) 0.5880(4) 0.499(9) 0.0387(10) d UP A 4
F2 F Uani 0.6435(8) 0.3941(4) 0.5695(2) 0.501(9) 0.0432(10) d UP A 3
F2A F Uani 0.5869(7) 0.4026(4) 0.5646(2) 0.499(9) 0.0390(10) d UP A 4
F3 F Uani 0.4858(11) 0.2963(4) 0.5872(4) 0.501(9) 0.0308(15) d UP A 3
F3A F Uani 0.5001(13) 0.3168(5) 0.5896(5) 0.499(9) 0.0359(10) d UP A 4
F4 F Uani 0.92727(17) 0.12056(13) 0.49912(9) 1.000 0.0525(7) d . . .
F5 F Uani 0.8223(2) 0.10674(13) 0.56850(8) 1.000 0.0540(7) d . . .
F6 F Uani 0.84614(17) 0.00772(10) 0.51434(9) 1.000 0.0455(6) d . . .
F7 F Uani 0.3956(4) 0.03350(19) 0.28393(13) 0.657(5) 0.0374(9) d UP B 1
F7A F Uani 0.4509(7) 0.0187(4) 0.2945(3) 0.343(5) 0.0419(10) d UP B 2
F8 F Uani 0.4975(4) -0.03121(18) 0.34975(16) 0.657(5) 0.0443(9) d UP B 1
F8A F Uani 0.4476(7) -0.0436(4) 0.3717(3) 0.343(5) 0.0450(10) d UP B 2
F9 F Uani 0.2968(4) -0.0211(2) 0.34482(18) 0.657(5) 0.0442(10) d UP B 1
F9A F Uani 0.2789(8) 0.0031(4) 0.3280(3) 0.343(5) 0.0391(11) d UP B 2
O1 O Uani 0.63104(16) 0.32956(10) 0.46593(7) 1.000 0.0176(5) d . . .
O2 O Uani 0.49843(17) 0.23834(10) 0.48841(7) 1.000 0.0176(5) d . . .
O3 O Uani 0.71436(16) 0.17368(10) 0.45289(7) 1.000 0.0166(5) d . . .
O4 O Uani 0.61269(16) 0.06682(11) 0.48401(7) 1.000 0.0220(6) d . . .
O5 O Uani 0.50763(15) 0.13725(9) 0.36140(7) 1.000 0.0142(5) d . . .
O6 O Uani 0.34706(17) 0.10677(10) 0.41050(7) 1.000 0.0196(5) d . . .
C1 C Uani 0.8204(2) 0.17358(14) 0.34518(10) 1.000 0.0150(7) d . . .
C2 C Uani 0.9483(2) 0.18801(16) 0.35121(11) 1.000 0.0201(8) d . . .
C3 C Uani 1.0321(3) 0.12450(17) 0.35823(12) 1.000 0.0263(9) d . . .
C4 C Uani 0.9902(3) 0.04655(16) 0.35925(11) 1.000 0.0250(8) d . . .
C5 C Uani 0.8632(3) 0.03131(16) 0.35272(12) 1.000 0.0257(9) d . . .
C6 C Uani 0.7789(3) 0.09429(15) 0.34589(12) 1.000 0.0217(8) d . . .
C7 C Uani 0.8054(2) 0.34485(14) 0.34869(11) 1.000 0.0170(8) d . . .
C8 C Uani 0.8355(3) 0.39457(15) 0.30568(12) 1.000 0.0240(8) d . . .
C9 C Uani 0.9144(3) 0.45962(17) 0.31706(14) 1.000 0.0330(10) d . . .
C10 C Uani 0.9640(3) 0.47608(17) 0.37118(14) 1.000 0.0340(10) d . . .
C11 C Uani 0.9355(3) 0.42734(17) 0.41408(14) 1.000 0.0300(9) d . . .
C12 C Uani 0.8566(2) 0.36183(15) 0.40304(12) 1.000 0.0222(8) d . . .
C13 C Uani 0.6508(2) 0.25581(14) 0.26393(10) 1.000 0.0156(7) d . . .
C14 C Uani 0.6650(3) 0.18953(16) 0.23029(11) 1.000 0.0259(8) d . . .
C15 C Uani 0.6147(3) 0.18909(18) 0.17492(12) 1.000 0.0366(10) d . . .
C16 C Uani 0.5504(3) 0.25548(18) 0.15202(12) 1.000 0.0328(10) d . . .
C17 C Uani 0.5360(3) 0.32189(16) 0.18501(11) 1.000 0.0240(8) d . . .
C18 C Uani 0.5854(2) 0.32211(15) 0.24022(10) 1.000 0.0186(8) d . . .
C19 C Uani 0.3003(2) 0.28697(14) 0.31108(10) 1.000 0.0140(7) d . . .
C20 C Uani 0.1815(2) 0.32158(16) 0.30279(10) 1.000 0.0184(8) d . . .
C21 C Uani 0.1010(2) 0.30197(18) 0.25616(11) 1.000 0.0248(9) d . . .
C22 C Uani 0.1360(3) 0.24656(17) 0.21806(11) 1.000 0.0261(9) d . . .
C23 C Uani 0.2519(3) 0.21066(16) 0.22644(11) 1.000 0.0223(8) d . . .
C24 C Uani 0.3342(2) 0.23070(14) 0.27272(10) 1.000 0.0163(7) d . . .
C25 C Uani 0.4577(2) 0.42142(14) 0.34283(10) 1.000 0.0136(7) d . . .
C26 C Uani 0.5652(2) 0.45777(14) 0.36853(10) 1.000 0.0157(7) d . . .
C27 C Uani 0.6062(2) 0.53044(15) 0.34891(11) 1.000 0.0203(8) d . . .
C28 C Uani 0.5407(3) 0.56754(16) 0.30393(11) 1.000 0.0243(8) d . . .
C29 C Uani 0.4322(3) 0.53295(16) 0.27874(11) 1.000 0.0241(8) d . . .
C30 C Uani 0.3904(3) 0.46050(15) 0.29783(10) 1.000 0.0192(7) d . . .
C31 C Uani 0.3170(2) 0.34538(14) 0.42294(9) 1.000 0.0145(7) d . . .
C32 C Uani 0.3313(2) 0.41666(16) 0.45309(10) 1.000 0.0194(8) d . . .
C33 C Uani 0.2650(3) 0.42920(18) 0.49887(11) 1.000 0.0265(9) d . . .
C34 C Uani 0.1853(3) 0.37096(18) 0.51483(11) 1.000 0.0272(9) d . . .
C35 C Uani 0.1695(3) 0.30007(17) 0.48472(11) 1.000 0.0242(8) d . . .
C36 C Uani 0.2353(2) 0.28722(15) 0.43929(10) 1.000 0.0181(7) d . . .
C37 C Uani 0.5707(3) 0.29580(14) 0.50086(10) 1.000 0.0185(8) d . . .
C38 C Uani 0.5912(3) 0.32244(17) 0.56171(11) 1.000 0.0321(10) d . . .
C39 C Uani 0.7045(2) 0.11063(14) 0.48022(10) 1.000 0.0180(8) d . . .
C40 C Uani 0.8267(3) 0.08637(16) 0.51515(12) 1.000 0.0265(9) d . . .
C41 C Uani 0.4185(2) 0.09535(14) 0.37488(10) 1.000 0.0154(7) d . . .
C42 C Uani 0.4007(2) 0.01770(15) 0.34011(11) 1.000 0.0207(8) d . . .
H2 H Uiso 0.97844 0.24153 0.35053 1.000 0.0240 c RU . .
H3 H Uiso 1.11920 0.13500 0.36235 1.000 0.0320 c RU . .
H4 H Uiso 1.04802 0.00348 0.36441 1.000 0.0300 c RU . .
H5 H Uiso 0.83380 -0.02242 0.35291 1.000 0.0310 c RU . .
H6 H Uiso 0.69187 0.08335 0.34166 1.000 0.0260 c RU . .
H8 H Uiso 0.80173 0.38386 0.26836 1.000 0.0290 c RU . .
H9 H Uiso 0.93448 0.49312 0.28745 1.000 0.0400 c RU . .
H10 H Uiso 1.01765 0.52090 0.37872 1.000 0.0410 c RU . .
H11 H Uiso 0.96968 0.43843 0.45128 1.000 0.0360 c RU . .
H12 H Uiso 0.83746 0.32835 0.43283 1.000 0.0270 c RU . .
H14 H Uiso 0.70959 0.14398 0.24543 1.000 0.0310 c RU . .
H15 H Uiso 0.62434 0.14311 0.15250 1.000 0.0440 c RU . .
H16 H Uiso 0.51647 0.25526 0.11396 1.000 0.0390 c RU . .
H17 H Uiso 0.49204 0.36753 0.16962 1.000 0.0290 c RU . .
H18 H Uiso 0.57487 0.36807 0.26254 1.000 0.0220 c RU . .
H20 H Uiso 0.15609 0.35865 0.32926 1.000 0.0220 c RU . .
H21 H Uiso 0.02126 0.32666 0.25024 1.000 0.0300 c RU . .
H22 H Uiso 0.08025 0.23321 0.18613 1.000 0.0310 c RU . .
H23 H Uiso 0.27543 0.17215 0.20047 1.000 0.0270 c RU . .
H24 H Uiso 0.41398 0.20596 0.27826 1.000 0.0200 c RU . .
H26 H Uiso 0.61088 0.43270 0.39974 1.000 0.0190 c RU . .
H27 H Uiso 0.67991 0.55460 0.36667 1.000 0.0240 c RU . .
H28 H Uiso 0.56981 0.61672 0.29020 1.000 0.0290 c RU . .
H29 H Uiso 0.38603 0.55910 0.24813 1.000 0.0290 c RU . .
H30 H Uiso 0.31578 0.43726 0.28027 1.000 0.0230 c RU . .
H32 H Uiso 0.38633 0.45694 0.44242 1.000 0.0230 c RU . .
H33 H Uiso 0.27491 0.47808 0.51915 1.000 0.0320 c RU . .
H34 H Uiso 0.14128 0.37938 0.54638 1.000 0.0330 c RU . .
H35 H Uiso 0.11344 0.26029 0.49526 1.000 0.0290 c RU . .
H36 H Uiso 0.22469 0.23832 0.41907 1.000 0.0220 c RU . .

loop_
_atom_type_symbol
_atom_type_description
_atom_type_scat_dispersion_real
_atom_type_scat_dispersion_imag
_atom_type_scat_source
C C 0.0033 0.0016 ' International Tables Vol C Tables 4.2.6.8 and 6.1.1.4'
H H 0.0000 0.0000 ' International Tables Vol C Tables 4.2.6.8 and 6.1.1.4'
F F 0.0171 0.0103 ' International Tables Vol C Tables 4.2.6.8 and 6.1.1.4'
O O 0.0106 0.0060 ' International Tables Vol C Tables 4.2.6.8 and 6.1.1.4'
P P 0.1023 0.0942 ' International Tables Vol C Tables 4.2.6.8 and 6.1.1.4'
Ru Ru -1.2594 0.8363 ' International Tables Vol C Tables 4.2.6.8 and 6.1.1.4'
Tl Tl -2.8358 9.6688 ' International Tables Vol C Tables 4.2.6.8 and 6.1.1.4'

loop_
_geom_angle_atom_site_label_1
_geom_angle_atom_site_label_2
_geom_angle_atom_site_label_3
_geom_angle
_geom_angle_site_symmetry_1
_geom_angle_site_symmetry_3
_geom_angle_publ_flag
O2 Tl1 O4 70.47(5) . . yes
O2 Tl1 O6 74.91(5) . . yes
O2 Tl1 O4 146.95(5) . 3_656 yes
O4 Tl1 O6 76.30(6) . . yes
O4 Tl1 O4 77.29(5) . 3_656 yes
O4 Tl1 O6 90.85(5) 3_656 . yes
P1 Ru1 P2 99.71(3) . . yes
P1 Ru1 O1 104.09(5) . . yes
P1 Ru1 O2 160.05(5) . . yes
P1 Ru1 O3 88.04(5) . . yes
P1 Ru1 O5 87.18(5) . . yes
P1 Ru1 C37 132.47(7) . . yes
P2 Ru1 O1 90.72(5) . . yes
P2 Ru1 O2 92.37(5) . . yes
P2 Ru1 O3 169.62(5) . . yes
P2 Ru1 O5 96.10(5) . . yes
P2 Ru1 C37 93.75(7) . . yes
O1 Ru1 O2 59.63(6) . . yes
O1 Ru1 O3 80.64(7) . . yes
O1 Ru1 O5 165.69(7) . . yes
O1 Ru1 C37 29.94(8) . . yes
O2 Ru1 O3 78.33(7) . . yes
O2 Ru1 O5 107.38(6) . . yes
O2 Ru1 C37 29.81(8) . . yes
O3 Ru1 O5 91.13(6) . . yes
O3 Ru1 C37 75.89(8) . . yes
O5 Ru1 C37 136.52(8) . . yes
Ru1 P1 C1 109.43(8) . . yes
Ru1 P1 C7 114.00(9) . . yes
Ru1 P1 C13 121.36(8) . . yes
C1 P1 C7 102.39(10) . . yes
C1 P1 C13 103.10(11) . . yes
C7 P1 C13 104.49(11) . . yes
Ru1 P2 C19 120.99(8) . . yes
Ru1 P2 C25 117.37(8) . . yes
Ru1 P2 C31 107.80(7) . . yes
C19 P2 C25 102.85(11) . . yes
C19 P2 C31 102.40(10) . . yes
C25 P2 C31 103.14(11) . . yes
Ru1 O1 C37 91.19(14) . . yes
Tl1 O2 Ru1 117.41(7) . . yes
Tl1 O2 C37 149.69(16) . . yes
Ru1 O2 C37 86.11(15) . . yes
Ru1 O3 C39 129.02(15) . . yes
Tl1 O4 C39 130.06(15) . . yes
Tl1 O4 Tl1 102.71(6) . 3_656 yes
Tl1 O4 C39 125.95(15) 3_656 . yes
Ru1 O5 C41 123.54(15) . . yes
Tl1 O6 C41 130.15(16) . . yes
P1 C1 C2 121.93(18) . . yes
P1 C1 C6 119.51(19) . . yes
C2 C1 C6 118.5(2) . . no
C1 C2 C3 120.3(2) . . no
C2 C3 C4 120.7(3) . . no
C3 C4 C5 119.6(3) . . no
C4 C5 C6 120.2(3) . . no
C1 C6 C5 120.7(3) . . no
P1 C7 C8 124.4(2) . . yes
P1 C7 C12 116.99(19) . . yes
C8 C7 C12 118.6(2) . . no
C7 C8 C9 120.4(3) . . no
C8 C9 C10 120.5(3) . . no
C9 C10 C11 119.8(3) . . no
C10 C11 C12 120.1(3) . . no
C7 C12 C11 120.7(3) . . no
P1 C13 C14 121.89(19) . . yes
P1 C13 C18 119.80(18) . . yes
C14 C13 C18 118.2(2) . . no
C13 C14 C15 120.7(3) . . no
C14 C15 C16 120.4(3) . . no
C15 C16 C17 119.5(3) . . no
C16 C17 C18 120.2(3) . . no
C13 C18 C17 121.1(2) . . no
P2 C19 C20 120.58(18) . . yes
P2 C19 C24 120.14(17) . . yes
C20 C19 C24 119.0(2) . . no
C19 C20 C21 120.2(2) . . no
C20 C21 C22 120.3(2) . . no
C21 C22 C23 120.0(3) . . no
C22 C23 C24 120.2(2) . . no
C19 C24 C23 120.3(2) . . no
P2 C25 C26 118.47(18) . . yes
P2 C25 C30 122.84(18) . . yes
C26 C25 C30 118.6(2) . . no
C25 C26 C27 120.5(2) . . no
C26 C27 C28 120.4(2) . . no
C27 C28 C29 119.7(2) . . no
C28 C29 C30 120.5(3) . . no
C25 C30 C29 120.2(3) . . no
P2 C31 C32 121.57(17) . . yes
P2 C31 C36 119.27(17) . . yes
C32 C31 C36 118.8(2) . . no
C31 C32 C33 120.3(2) . . no
C32 C33 C34 120.3(3) . . no
C33 C34 C35 119.9(3) . . no
C34 C35 C36 120.1(3) . . no
C31 C36 C35 120.7(2) . . no
Ru1 C37 O1 58.87(12) . . yes
Ru1 C37 O2 64.09(13) . . yes
Ru1 C37 C38 170.4(2) . . yes
O1 C37 O2 122.6(2) . . yes
O1 C37 C38 119.0(2) . . yes
O2 C37 C38 118.3(2) . . yes
F1 C38 F2 104.3(5) . . yes
F1 C38 F3 99.5(6) . . yes
F1 C38 C37 104.7(4) . . yes
F2 C38 F3 124.3(5) . . yes
F2 C38 C37 114.4(3) . . yes
F3 C38 C37 106.8(4) . . yes
F1A C38 F2A 111.4(5) . . yes
F1A C38 F3A 112.0(7) . . yes
F1A C38 C37 113.7(5) . . yes
F2A C38 F3A 90.8(5) . . yes
F2A C38 C37 109.8(3) . . yes
F3A C38 C37 117.0(6) . . yes
O3 C39 O4 130.3(2) . . yes
O3 C39 C40 113.1(2) . . yes
O4 C39 C40 116.6(2) . . yes
F4 C40 F5 106.8(2) . . yes
F4 C40 F6 106.6(2) . . yes
F4 C40 C39 114.1(2) . . yes
F5 C40 F6 106.7(2) . . yes
F5 C40 C39 110.0(2) . . yes
F6 C40 C39 112.2(2) . . yes
O5 C41 O6 130.5(2) . . yes
O5 C41 C42 112.21(19) . . yes
O6 C41 C42 117.3(2) . . yes
F7 C42 F8 103.7(3) . . yes
F7 C42 F9 103.8(3) . . yes
F7 C42 C41 111.4(2) . . yes
F8 C42 F9 110.3(3) . . yes
F8 C42 C41 111.8(2) . . yes
F9 C42 C41 115.1(2) . . yes
F7A C42 F8A 109.3(5) . . yes
F7A C42 F9A 108.3(5) . . yes
F7A C42 C41 114.7(4) . . yes
F8A C42 F9A 106.6(5) . . yes
F8A C42 C41 108.3(4) . . yes
F9A C42 C41 109.4(3) . . yes
C1 C2 H2 120.00 . . no
C3 C2 H2 120.00 . . no
C2 C3 H3 120.00 . . no
C4 C3 H3 120.00 . . no
C3 C4 H4 120.00 . . no
C5 C4 H4 120.00 . . no
C4 C5 H5 120.00 . . no
C6 C5 H5 120.00 . . no
C1 C6 H6 120.00 . . no
C5 C6 H6 120.00 . . no
C7 C8 H8 120.00 . . no
C9 C8 H8 120.00 . . no
C8 C9 H9 120.00 . . no
C10 C9 H9 120.00 . . no
C9 C10 H10 120.00 . . no
C11 C10 H10 120.00 . . no
C10 C11 H11 120.00 . . no
C12 C11 H11 120.00 . . no
C7 C12 H12 120.00 . . no
C11 C12 H12 120.00 . . no
C13 C14 H14 120.00 . . no
C15 C14 H14 120.00 . . no
C14 C15 H15 120.00 . . no
C16 C15 H15 120.00 . . no
C15 C16 H16 120.00 . . no
C17 C16 H16 120.00 . . no
C16 C17 H17 120.00 . . no
C18 C17 H17 120.00 . . no
C13 C18 H18 119.00 . . no
C17 C18 H18 119.00 . . no
C19 C20 H20 120.00 . . no
C21 C20 H20 120.00 . . no
C20 C21 H21 120.00 . . no
C22 C21 H21 120.00 . . no
C21 C22 H22 120.00 . . no
C23 C22 H22 120.00 . . no
C22 C23 H23 120.00 . . no
C24 C23 H23 120.00 . . no
C19 C24 H24 120.00 . . no
C23 C24 H24 120.00 . . no
C25 C26 H26 120.00 . . no
C27 C26 H26 120.00 . . no
C26 C27 H27 120.00 . . no
C28 C27 H27 120.00 . . no
C27 C28 H28 120.00 . . no
C29 C28 H28 120.00 . . no
C28 C29 H29 120.00 . . no
C30 C29 H29 120.00 . . no
C25 C30 H30 120.00 . . no
C29 C30 H30 120.00 . . no
C31 C32 H32 120.00 . . no
C33 C32 H32 120.00 . . no
C32 C33 H33 120.00 . . no
C34 C33 H33 120.00 . . no
C33 C34 H34 120.00 . . no
C35 C34 H34 120.00 . . no
C34 C35 H35 120.00 . . no
C36 C35 H35 120.00 . . no
C31 C36 H36 120.00 . . no
C35 C36 H36 120.00 . . no

loop_
_geom_bond_atom_site_label_1
_geom_bond_atom_site_label_2
_geom_bond_distance
_geom_bond_site_symmetry_2
_geom_bond_publ_flag
Tl1 O2 2.7000(18) . yes
Tl1 O4 2.7056(18) . yes
Tl1 O6 2.5827(18) . yes
Tl1 O4 2.8102(19) 3_656 yes
Ru1 P1 2.2661(8) . yes
Ru1 P2 2.2708(7) . yes
Ru1 O1 2.1484(17) . yes
Ru1 O2 2.2622(18) . yes
Ru1 O3 2.1443(17) . yes
Ru1 O5 2.0868(16) . yes
P1 C1 1.838(2) . yes
P1 C7 1.833(2) . yes
P1 C13 1.836(2) . yes
P2 C19 1.826(2) . yes
P2 C25 1.837(2) . yes
P2 C31 1.836(2) . yes
F1 C38 1.426(9) . yes
F1A C38 1.269(11) . yes
F2 C38 1.325(8) . yes
F2A C38 1.339(7) . yes
F3 C38 1.419(12) . yes
F3A C38 1.253(14) . yes
F4 C40 1.320(4) . yes
F5 C40 1.336(3) . yes
F6 C40 1.328(3) . yes
F7 C42 1.375(4) . yes
F7A C42 1.278(8) . yes
F8 C42 1.325(5) . yes
F8A C42 1.340(7) . yes
F9 C42 1.309(5) . yes
F9A C42 1.336(9) . yes
O1 C37 1.253(3) . yes
O2 C37 1.250(3) . yes
O3 C39 1.251(3) . yes
O4 C39 1.242(3) . yes
O5 C41 1.259(3) . yes
O6 C41 1.230(3) . yes
C1 C2 1.392(3) . no
C1 C6 1.396(3) . no
C2 C3 1.390(4) . no
C3 C4 1.376(4) . no
C4 C5 1.385(5) . no
C5 C6 1.386(4) . no
C7 C8 1.393(4) . no
C7 C12 1.394(4) . no
C8 C9 1.387(4) . no
C9 C10 1.383(5) . no
C10 C11 1.376(4) . no
C11 C12 1.392(4) . no
C13 C14 1.389(4) . no
C13 C18 1.399(3) . no
C14 C15 1.385(4) . no
C15 C16 1.388(4) . no
C16 C17 1.382(4) . no
C17 C18 1.379(4) . no
C19 C20 1.399(3) . no
C19 C24 1.394(3) . no
C20 C21 1.382(3) . no
C21 C22 1.384(4) . no
C22 C23 1.381(4) . no
C23 C24 1.389(4) . no
C25 C26 1.392(3) . no
C25 C30 1.399(4) . no
C26 C27 1.390(3) . no
C27 C28 1.375(4) . no
C28 C29 1.384(4) . no
C29 C30 1.385(4) . no
C31 C32 1.392(3) . no
C31 C36 1.395(3) . no
C32 C33 1.395(4) . no
C33 C34 1.379(4) . no
C34 C35 1.387(4) . no
C35 C36 1.386(4) . no
C37 C38 1.526(4) . no
C39 C40 1.538(4) . no
C41 C42 1.542(3) . no
C2 H2 0.9500 . no
C3 H3 0.9500 . no
C4 H4 0.9500 . no
C5 H5 0.9500 . no
C6 H6 0.9500 . no
C8 H8 0.9500 . no
C9 H9 0.9500 . no
C10 H10 0.9500 . no
C11 H11 0.9500 . no
C12 H12 0.9500 . no
C14 H14 0.9500 . no
C15 H15 0.9500 . no
C16 H16 0.9500 . no
C17 H17 0.9500 . no
C18 H18 0.9500 . no
C20 H20 0.9500 . no
C21 H21 0.9500 . no
C22 H22 0.9500 . no
C23 H23 0.9500 . no
C24 H24 0.9500 . no
C26 H26 0.9500 . no
C27 H27 0.9500 . no
C28 H28 0.9500 . no
C29 H29 0.9500 . no
C30 H30 0.9500 . no
C32 H32 0.9500 . no
C33 H33 0.9500 . no
C34 H34 0.9500 . no
C35 H35 0.9500 . no
C36 H36 0.9500 . no

loop_
_geom_hbond_atom_site_label_D
_geom_hbond_atom_site_label_H
_geom_hbond_atom_site_label_A
_geom_hbond_distance_DH
_geom_hbond_distance_HA
_geom_hbond_distance_DA
_geom_hbond_angle_DHA
_geom_hbond_site_symmetry_A
_geom_hbond_publ_flag
C6 H6 O5 0.9500 2.2800 3.074(4) 141.00 . yes
C9 H9 F7A 0.9500 2.4800 3.342(8) 151.00 2_655 yes
C12 H12 O1 0.9500 2.4500 3.052(3) 122.00 . yes
C22 H22 F3 0.9500 2.5400 3.460(10) 164.00 4_454 yes
C22 H22 F3A 0.9500 2.5300 3.444(12) 161.00 4_454 yes
C24 H24 O5 0.9500 2.4300 3.102(3) 127.00 . yes
C26 H26 O1 0.9500 2.3400 3.197(3) 150.00 . yes
C32 H32 F2 0.9500 2.5200 3.217(7) 131.00 3_666 yes
C32 H32 F2A 0.9500 2.3700 3.180(7) 143.00 3_666 yes
C36 H36 O6 0.9500 2.5800 3.340(3) 137.00 . yes

loop_
_geom_torsion_atom_site_label_1
_geom_torsion_atom_site_label_2
_geom_torsion_atom_site_label_3
_geom_torsion_atom_site_label_4
_geom_torsion
_geom_torsion_site_symmetry_1
_geom_torsion_site_symmetry_3
_geom_torsion_site_symmetry_4
_geom_torsion_publ_flag
O4 Tl1 O2 Ru1 50.86(8) . . . no
O4 Tl1 O2 C37 -86.5(4) . . . no
O6 Tl1 O2 Ru1 -29.66(8) . . . no
O6 Tl1 O2 C37 -167.0(4) . . . no
O4 Tl1 O2 Ru1 37.62(14) 3_656 . . no
O4 Tl1 O2 C37 -99.7(4) 3_656 . . no
O2 Tl1 O4 C39 19.90(19) . . . no
O2 Tl1 O4 Tl1 -172.64(7) . . 3_656 no
O6 Tl1 O4 C39 98.5(2) . . . no
O6 Tl1 O4 Tl1 -94.05(6) . . 3_656 no
O4 Tl1 O4 C39 -167.5(2) 3_656 . . no
O4 Tl1 O4 Tl1 0.00(5) 3_656 . 3_656 no
O2 Tl1 O6 C41 73.1(2) . . . no
O4 Tl1 O6 C41 0.0(2) . . . no
O4 Tl1 O6 C41 -76.7(2) 3_656 . . no
O2 Tl1 O4 Tl1 12.79(12) . 3_656 3_656 no
O2 Tl1 O4 C39 -155.37(17) . 3_656 3_656 no
O4 Tl1 O4 Tl1 0.00(6) . 3_656 3_656 no
O4 Tl1 O4 C39 -168.15(19) . 3_656 3_656 no
O6 Tl1 O4 Tl1 75.75(6) . 3_656 3_656 no
O6 Tl1 O4 C39 -92.41(19) . 3_656 3_656 no
P2 Ru1 P1 C1 -162.38(8) . . . no
P2 Ru1 P1 C7 83.67(9) . . . no
P2 Ru1 P1 C13 -42.62(9) . . . no
O1 Ru1 P1 C1 104.40(9) . . . no
O1 Ru1 P1 C7 -9.55(10) . . . no
O1 Ru1 P1 C13 -135.84(10) . . . no
O3 Ru1 P1 C1 24.57(9) . . . no
O3 Ru1 P1 C7 -89.39(10) . . . no
O3 Ru1 P1 C13 144.32(10) . . . no
O5 Ru1 P1 C1 -66.67(9) . . . no
O5 Ru1 P1 C7 179.39(10) . . . no
O5 Ru1 P1 C13 53.09(10) . . . no
C37 Ru1 P1 C1 93.34(12) . . . no
C37 Ru1 P1 C7 -20.61(12) . . . no
C37 Ru1 P1 C13 -146.90(12) . . . no
P1 Ru1 P2 C19 80.64(9) . . . no
P1 Ru1 P2 C25 -46.45(9) . . . no
P1 Ru1 P2 C31 -162.24(8) . . . no
O1 Ru1 P2 C19 -174.94(10) . . . no
O1 Ru1 P2 C25 57.98(10) . . . no
O1 Ru1 P2 C31 -57.81(9) . . . no
O2 Ru1 P2 C19 -115.30(10) . . . no
O2 Ru1 P2 C25 117.61(10) . . . no
O2 Ru1 P2 C31 1.82(9) . . . no
O5 Ru1 P2 C19 -7.53(10) . . . no
O5 Ru1 P2 C25 -134.62(10) . . . no
O5 Ru1 P2 C31 109.59(9) . . . no
C37 Ru1 P2 C19 -145.12(11) . . . no
C37 Ru1 P2 C25 87.79(11) . . . no
C37 Ru1 P2 C31 -28.00(10) . . . no
P1 Ru1 O1 C37 -163.53(15) . . . no
P2 Ru1 O1 C37 96.27(16) . . . no
O2 Ru1 O1 C37 3.95(15) . . . no
O3 Ru1 O1 C37 -77.95(16) . . . no
P2 Ru1 O2 Tl1 106.63(7) . . . no
P2 Ru1 O2 C37 -93.41(15) . . . no
O1 Ru1 O2 Tl1 -163.92(11) . . . no
O1 Ru1 O2 C37 -3.96(15) . . . no
O3 Ru1 O2 Tl1 -78.02(8) . . . no
O3 Ru1 O2 C37 81.93(16) . . . no
O5 Ru1 O2 Tl1 9.48(9) . . . no
O5 Ru1 O2 C37 169.44(15) . . . no
C37 Ru1 O2 Tl1 -159.96(19) . . . no
P1 Ru1 O3 C39 -138.1(2) . . . no
O1 Ru1 O3 C39 117.3(2) . . . no
O2 Ru1 O3 C39 56.6(2) . . . no
O5 Ru1 O3 C39 -51.0(2) . . . no
C37 Ru1 O3 C39 87.1(2) . . . no
P1 Ru1 O5 C41 -176.51(17) . . . no
P2 Ru1 O5 C41 -77.04(17) . . . no
O2 Ru1 O5 C41 17.38(19) . . . no
O3 Ru1 O5 C41 95.50(18) . . . no
C37 Ru1 O5 C41 25.0(2) . . . no
P1 Ru1 C37 O1 21.89(19) . . . no
P1 Ru1 C37 O2 -164.97(11) . . . no
P2 Ru1 C37 O1 -84.92(15) . . . no
P2 Ru1 C37 O2 88.22(14) . . . no
O1 Ru1 C37 O2 173.1(3) . . . no
O2 Ru1 C37 O1 -173.1(3) . . . no
O3 Ru1 C37 O1 95.76(16) . . . no
O3 Ru1 C37 O2 -91.10(15) . . . no
O5 Ru1 C37 O1 172.14(12) . . . no
O5 Ru1 C37 O2 -14.7(2) . . . no
Ru1 P1 C1 C2 -126.0(2) . . . no
Ru1 P1 C1 C6 51.9(2) . . . no
C7 P1 C1 C2 -4.8(2) . . . no
C7 P1 C1 C6 173.2(2) . . . no
C13 P1 C1 C2 103.5(2) . . . no
C13 P1 C1 C6 -78.5(2) . . . no
Ru1 P1 C7 C8 -139.3(2) . . . no
Ru1 P1 C7 C12 42.7(2) . . . no
C1 P1 C7 C8 102.6(2) . . . no
C1 P1 C7 C12 -75.4(2) . . . no
C13 P1 C7 C8 -4.6(2) . . . no
C13 P1 C7 C12 177.35(18) . . . no
Ru1 P1 C13 C14 -103.0(2) . . . no
Ru1 P1 C13 C18 72.8(2) . . . no
C1 P1 C13 C14 19.8(2) . . . no
C1 P1 C13 C18 -164.39(18) . . . no
C7 P1 C13 C14 126.5(2) . . . no
C7 P1 C13 C18 -57.7(2) . . . no
Ru1 P2 C19 C20 155.53(17) . . . no
Ru1 P2 C19 C24 -30.5(2) . . . no
C25 P2 C19 C20 -71.1(2) . . . no
C25 P2 C19 C24 102.9(2) . . . no
C31 P2 C19 C20 35.7(2) . . . no
C31 P2 C19 C24 -150.28(19) . . . no
Ru1 P2 C25 C26 -29.0(2) . . . no
Ru1 P2 C25 C30 147.96(19) . . . no
C19 P2 C25 C26 -164.41(19) . . . no
C19 P2 C25 C30 12.5(2) . . . no
C31 P2 C25 C26 89.4(2) . . . no
C31 P2 C25 C30 -93.7(2) . . . no
Ru1 P2 C31 C32 97.73(19) . . . no
Ru1 P2 C31 C36 -75.64(19) . . . no
C19 P2 C31 C32 -133.6(2) . . . no
C19 P2 C31 C36 53.0(2) . . . no
C25 P2 C31 C32 -27.1(2) . . . no
C25 P2 C31 C36 159.56(18) . . . no
Ru1 O1 C37 O2 -7.3(3) . . . no
Ru1 O1 C37 C38 169.2(2) . . . no
Tl1 O2 C37 Ru1 142.9(3) . . . no
Tl1 O2 C37 O1 149.9(2) . . . no
Tl1 O2 C37 C38 -26.6(5) . . . no
Ru1 O2 C37 O1 7.0(3) . . . no
Ru1 O2 C37 C38 -169.6(2) . . . no
Ru1 O3 C39 O4 5.1(4) . . . no
Ru1 O3 C39 C40 -173.42(16) . . . no
Tl1 O4 C39 O3 -58.2(3) . . . no
Tl1 O4 C39 C40 120.3(2) . . . no
Tl1 O4 C39 O3 136.9(2) 3_656 . . no
Tl1 O4 C39 C40 -44.6(3) 3_656 . . no
Ru1 O5 C41 O6 5.8(4) . . . no
Ru1 O5 C41 C42 -173.76(14) . . . no
Tl1 O6 C41 O5 -70.6(3) . . . no
Tl1 O6 C41 C42 108.9(2) . . . no
P1 C1 C2 C3 177.4(2) . . . no
C6 C1 C2 C3 -0.5(4) . . . no
P1 C1 C6 C5 -177.7(2) . . . no
C2 C1 C6 C5 0.3(4) . . . no
C1 C2 C3 C4 0.1(4) . . . no
C2 C3 C4 C5 0.6(4) . . . no
C3 C4 C5 C6 -0.8(4) . . . no
C4 C5 C6 C1 0.4(4) . . . no
P1 C7 C8 C9 -178.2(2) . . . no
C12 C7 C8 C9 -0.2(4) . . . no
P1 C7 C12 C11 178.5(2) . . . no
C8 C7 C12 C11 0.4(4) . . . no
C7 C8 C9 C10 -0.1(5) . . . no
C8 C9 C10 C11 0.4(5) . . . no
C9 C10 C11 C12 -0.2(5) . . . no
C10 C11 C12 C7 -0.1(4) . . . no
P1 C13 C14 C15 175.4(2) . . . no
C18 C13 C14 C15 -0.5(4) . . . no
P1 C13 C18 C17 -175.9(2) . . . no
C14 C13 C18 C17 0.1(4) . . . no
C13 C14 C15 C16 0.8(5) . . . no
C14 C15 C16 C17 -0.5(5) . . . no
C15 C16 C17 C18 0.1(5) . . . no
C16 C17 C18 C13 0.1(4) . . . no
P2 C19 C20 C21 171.9(2) . . . no
C24 C19 C20 C21 -2.1(4) . . . no
P2 C19 C24 C23 -172.84(19) . . . no
C20 C19 C24 C23 1.3(4) . . . no
C19 C20 C21 C22 1.6(4) . . . no
C20 C21 C22 C23 -0.1(4) . . . no
C21 C22 C23 C24 -0.8(4) . . . no
C22 C23 C24 C19 0.2(4) . . . no
P2 C25 C26 C27 175.49(18) . . . no
C30 C25 C26 C27 -1.6(4) . . . no
P2 C25 C30 C29 -175.4(2) . . . no
C26 C25 C30 C29 1.5(4) . . . no
C25 C26 C27 C28 0.3(4) . . . no
C26 C27 C28 C29 1.2(4) . . . no
C27 C28 C29 C30 -1.2(4) . . . no
C28 C29 C30 C25 -0.1(4) . . . no
P2 C31 C32 C33 -173.3(2) . . . no
C36 C31 C32 C33 0.1(4) . . . no
P2 C31 C36 C35 173.5(2) . . . no
C32 C31 C36 C35 0.0(4) . . . no
C31 C32 C33 C34 0.4(4) . . . no
C32 C33 C34 C35 -1.0(4) . . . no
C33 C34 C35 C36 1.1(4) . . . no
C34 C35 C36 C31 -0.6(4) . . . no
O1 C37 C38 F1 -94.7(5) . . . no
O1 C37 C38 F2 18.8(5) . . . no
O1 C37 C38 F3 160.4(4) . . . no
O2 C37 C38 F1 82.0(5) . . . no
O2 C37 C38 F2 -164.5(5) . . . no
O2 C37 C38 F3 -22.9(5) . . . no
O3 C39 C40 F4 -18.4(3) . . . no
O3 C39 C40 F5 101.6(3) . . . no
O3 C39 C40 F6 -139.8(2) . . . no
O4 C39 C40 F4 162.9(2) . . . no
O4 C39 C40 F5 -77.1(3) . . . no
O4 C39 C40 F6 41.5(3) . . . no
O5 C41 C42 F7 -50.5(3) . . . no
O5 C41 C42 F8 65.0(3) . . . no
O5 C41 C42 F9 -168.2(3) . . . no
O6 C41 C42 F7 129.9(3) . . . no
O6 C41 C42 F8 -114.6(3) . . . no
O6 C41 C42 F9 12.2(4) . . . no
